data_4062638
loop_
_publ_author_name
'Kimberly C. Jantunen'
'Carol J. Burns'
'Ingrid Castro-Rodriguez'
'Ryan E. Da Re'
'Jeffery T. Golden'
'David E. Morris'
'Brian L. Scott'
'Felicia L. Taw'
'Jaqueline L. Kiplinger'

_publ_section_title
;
Thorium(IV) and Uranium(IV) Ketimide Complexes Prepared
by Nitrile Insertion in ActinideAlkyl and -Aryl Bonds
;
_journal_name_full Organometallics
_journal_paper_doi 10.1021/om0343824
_journal_year 2004
_chemical_formula_sum 'C34 H44 Th'
_chemical_formula_weight 684.73
_space_group_IT_number 14
_symmetry_cell_setting monoclinic
_symmetry_space_group_name_Hall '-P 2yn'
_symmetry_space_group_name_H-M 'P 1 21/n 1'
_cell_angle_alpha 90.00
_cell_angle_beta 100.639(5)
_cell_angle_gamma 90.00
_cell_formula_units_Z 4
_cell_length_a 9.886(3)
_cell_length_b 12.410(4)
_cell_length_c 24.078(7)
_cell_measurement_temperature 203(2)
_cell_volume 2903.1(14)
_diffrn_ambient_temperature 203(2)
_exptl_crystal_density_diffrn 1.567
_cod_original_sg_symbol_H-M 'P 21/n'
_cod_database_code 4062638

loop_
_symmetry_equiv_pos_as_xyz
'x, y, z'
'-x+1/2, y+1/2, -z+1/2'
'-x, -y, -z'
'x-1/2, -y-1/2, z-1/2'

loop_
_atom_site_label
_atom_site_type_symbol
_atom_site_fract_x
_atom_site_fract_y
_atom_site_fract_z
_atom_site_U_iso_or_equiv
_atom_site_adp_type
_atom_site_occupancy
_atom_site_symmetry_multiplicity
_atom_site_calc_flag
_atom_site_refinement_flags
_atom_site_disorder_assembly
_atom_site_disorder_group
Th1 Th 0.30625(2) 0.231753(16) 0.113742(8) 0.02393(8) Uani 1 1 d . . .
C1 C 0.5117(7) 0.3189(5) 0.0565(3) 0.0381(15) Uani 1 1 d . . .
C2 C 0.5795(6) 0.3076(5) 0.1130(3) 0.0367(15) Uani 1 1 d . . .
C3 C 0.5197(6) 0.3814(5) 0.1471(3) 0.0334(14) Uani 1 1 d . . .
C4 C 0.4171(6) 0.4392(5) 0.1109(3) 0.0328(14) Uani 1 1 d . . .
C5 C 0.4102(7) 0.3992(5) 0.0548(2) 0.0329(14) Uani 1 1 d . . .
C6 C 0.5544(9) 0.2723(6) 0.0047(3) 0.059(2) Uani 1 1 d . . .
H6A H 0.4887 0.2926 -0.0282 0.089 Uiso 1 1 calc R . .
H6B H 0.5581 0.1952 0.0076 0.089 Uiso 1 1 calc R . .
H6C H 0.6436 0.2995 0.0015 0.089 Uiso 1 1 calc R . .
C7 C 0.7072(7) 0.2408(6) 0.1351(4) 0.055(2) Uani 1 1 d . . .
H7A H 0.7313 0.2485 0.1754 0.083 Uiso 1 1 calc R . .
H7B H 0.7821 0.2655 0.1181 0.083 Uiso 1 1 calc R . .
H7C H 0.6889 0.1664 0.1257 0.083 Uiso 1 1 calc R . .
C8 C 0.5724(7) 0.4061(6) 0.2081(3) 0.0464(17) Uani 1 1 d . . .
H8A H 0.6415 0.3544 0.2234 0.070 Uiso 1 1 calc R . .
H8B H 0.4978 0.4026 0.2286 0.070 Uiso 1 1 calc R . .
H8C H 0.6115 0.4771 0.2115 0.070 Uiso 1 1 calc R . .
C9 C 0.3533(8) 0.5407(5) 0.1287(3) 0.0464(17) Uani 1 1 d . . .
H9A H 0.2867 0.5677 0.0976 0.070 Uiso 1 1 calc R . .
H9B H 0.4237 0.5939 0.1397 0.070 Uiso 1 1 calc R . .
H9C H 0.3089 0.5254 0.1600 0.070 Uiso 1 1 calc R . .
C10 C 0.3182(8) 0.4411(6) 0.0014(3) 0.0509(19) Uani 1 1 d . . .
H10A H 0.2578 0.4956 0.0112 0.076 Uiso 1 1 calc R . .
H10B H 0.2646 0.3828 -0.0175 0.076 Uiso 1 1 calc R . .
H10C H 0.3742 0.4713 -0.0233 0.076 Uiso 1 1 calc R . .
C11 C 0.0624(6) 0.1952(5) 0.1593(3) 0.0344(14) Uani 1 1 d . . .
C12 C 0.0832(6) 0.3077(5) 0.1604(2) 0.0331(13) Uani 1 1 d . . .
C13 C 0.0552(6) 0.3461(5) 0.1034(2) 0.0317(14) Uani 1 1 d . . .
C14 C 0.0218(6) 0.2566(4) 0.0675(2) 0.0266(12) Uani 1 1 d . . .
C15 C 0.0245(6) 0.1632(5) 0.1020(3) 0.0353(15) Uani 1 1 d . . .
C16 C 0.0544(8) 0.1268(7) 0.2096(3) 0.060(2) Uani 1 1 d . . .
H16A H 0.0861 0.1673 0.2435 0.090 Uiso 1 1 calc R . .
H16B H 0.1112 0.0641 0.2092 0.090 Uiso 1 1 calc R . .
H16C H -0.0392 0.1049 0.2085 0.090 Uiso 1 1 calc R . .
C17 C 0.1087(8) 0.3778(7) 0.2120(3) 0.055(2) Uani 1 1 d . . .
H17A H 0.1245 0.3334 0.2452 0.083 Uiso 1 1 calc R . .
H17B H 0.0300 0.4229 0.2124 0.083 Uiso 1 1 calc R . .
H17C H 0.1881 0.4221 0.2114 0.083 Uiso 1 1 calc R . .
C18 C 0.0280(7) 0.4617(5) 0.0853(3) 0.0463(18) Uani 1 1 d . . .
H18A H 0.0585 0.5086 0.1168 0.069 Uiso 1 1 calc R . .
H18B H -0.0689 0.4717 0.0720 0.069 Uiso 1 1 calc R . .
H18C H 0.0770 0.4783 0.0554 0.069 Uiso 1 1 calc R . .
C19 C -0.0281(7) 0.2620(6) 0.0047(3) 0.0484(18) Uani 1 1 d . . .
H19A H -0.0429 0.1903 -0.0102 0.073 Uiso 1 1 calc R . .
H19B H 0.0396 0.2975 -0.0127 0.073 Uiso 1 1 calc R . .
H19C H -0.1130 0.3015 -0.0032 0.073 Uiso 1 1 calc R . .
C20 C -0.0350(7) 0.0542(6) 0.0812(4) 0.059(2) Uani 1 1 d . . .
H20A H -0.0521 0.0529 0.0406 0.088 Uiso 1 1 calc R . .
H20B H -0.1198 0.0426 0.0944 0.088 Uiso 1 1 calc R . .
H20C H 0.0292 -0.0016 0.0955 0.088 Uiso 1 1 calc R . .
C21 C 0.2879(7) 0.1051(5) 0.0290(2) 0.0352(14) Uani 1 1 d . . .
H21A H 0.1939 0.0853 0.0130 0.042 Uiso 1 1 calc R . .
H21B H 0.3352 0.1317 -0.0001 0.042 Uiso 1 1 calc R . .
C22 C 0.3634(6) 0.0202(5) 0.0638(2) 0.0322(14) Uani 1 1 d . . .
C23 C 0.2966(7) -0.0572(5) 0.0914(3) 0.0404(16) Uani 1 1 d . . .
H23 H 0.2009 -0.0587 0.0849 0.049 Uiso 1 1 calc R . .
C24 C 0.3696(8) -0.1316(6) 0.1282(3) 0.0490(18) Uani 1 1 d . . .
H24 H 0.3217 -0.1823 0.1454 0.059 Uiso 1 1 calc R . .
C25 C 0.5101(8) -0.1322(6) 0.1397(3) 0.0503(18) Uani 1 1 d . . .
H25 H 0.5586 -0.1809 0.1653 0.060 Uiso 1 1 calc R . .
C26 C 0.5773(7) -0.0580(6) 0.1121(3) 0.0462(17) Uani 1 1 d . . .
H26 H 0.6730 -0.0584 0.1185 0.055 Uiso 1 1 calc R . .
C27 C 0.5078(7) 0.0166(5) 0.0754(3) 0.0413(16) Uani 1 1 d . . .
H27 H 0.5574 0.0656 0.0578 0.050 Uiso 1 1 calc R . .
C28 C 0.4098(6) 0.1276(5) 0.2033(2) 0.0318(14) Uani 1 1 d . . .
H28A H 0.3330 0.0862 0.2119 0.038 Uiso 1 1 calc R . .
H28B H 0.4699 0.0753 0.1903 0.038 Uiso 1 1 calc R . .
C29 C 0.4848(6) 0.1598(5) 0.2585(2) 0.0319(14) Uani 1 1 d . . .
C30 C 0.6232(7) 0.1346(6) 0.2765(3) 0.0444(17) Uani 1 1 d . . .
H30 H 0.6683 0.0946 0.2528 0.053 Uiso 1 1 calc R . .
C31 C 0.6959(8) 0.1668(6) 0.3285(3) 0.053(2) Uani 1 1 d . . .
H31 H 0.7879 0.1475 0.3391 0.064 Uiso 1 1 calc R . .
C32 C 0.6339(9) 0.2268(6) 0.3646(3) 0.056(2) Uani 1 1 d . . .
H32 H 0.6836 0.2503 0.3990 0.067 Uiso 1 1 calc R . .
C33 C 0.4961(9) 0.2518(5) 0.3486(3) 0.0514(19) Uani 1 1 d . . .
H33 H 0.4517 0.2904 0.3731 0.062 Uiso 1 1 calc R . .
C34 C 0.4237(7) 0.2196(5) 0.2965(3) 0.0405(15) Uani 1 1 d . . .
H34 H 0.3313 0.2383 0.2865 0.049 Uiso 1 1 calc R . .

loop_
_atom_site_aniso_label
_atom_site_aniso_U_11
_atom_site_aniso_U_22
_atom_site_aniso_U_33
_atom_site_aniso_U_23
_atom_site_aniso_U_13
_atom_site_aniso_U_12
Th1 0.02174(12) 0.02475(13) 0.02574(12) -0.00170(9) 0.00556(7) -0.00102(9)
C1 0.043(4) 0.034(4) 0.043(4) -0.008(3) 0.021(3) -0.012(3)
C2 0.021(3) 0.030(3) 0.062(4) -0.002(3) 0.015(3) -0.004(3)
C3 0.022(3) 0.032(4) 0.045(4) -0.001(3) 0.004(3) -0.003(3)
C4 0.032(4) 0.026(3) 0.042(4) -0.003(3) 0.011(3) -0.008(3)
C5 0.042(4) 0.027(3) 0.032(3) -0.001(2) 0.013(3) -0.012(3)
C6 0.072(6) 0.053(5) 0.065(5) -0.013(4) 0.046(4) -0.018(4)
C7 0.026(4) 0.048(5) 0.093(6) -0.002(4) 0.015(4) 0.003(3)
C8 0.044(4) 0.045(4) 0.045(4) -0.002(3) -0.004(3) -0.010(3)
C9 0.047(4) 0.030(4) 0.061(5) -0.006(3) 0.008(3) -0.001(3)
C10 0.070(5) 0.051(5) 0.028(4) 0.005(3) 0.002(3) -0.017(4)
C11 0.023(3) 0.040(4) 0.043(4) 0.011(3) 0.014(3) 0.005(3)
C12 0.026(3) 0.047(4) 0.027(3) -0.006(3) 0.007(2) 0.010(3)
C13 0.024(3) 0.035(4) 0.036(3) 0.004(3) 0.006(3) 0.003(3)
C14 0.021(3) 0.034(4) 0.024(3) -0.003(2) 0.005(2) 0.003(2)
C15 0.015(3) 0.037(4) 0.055(4) -0.004(3) 0.011(3) -0.004(3)
C16 0.039(4) 0.079(6) 0.066(5) 0.036(4) 0.023(4) 0.015(4)
C17 0.049(5) 0.079(6) 0.036(4) -0.014(3) 0.005(3) 0.012(4)
C18 0.035(4) 0.041(4) 0.061(5) 0.008(3) 0.003(3) 0.011(3)
C19 0.040(4) 0.069(5) 0.035(3) -0.006(3) 0.002(3) 0.000(3)
C20 0.031(4) 0.049(5) 0.100(7) -0.016(4) 0.023(4) -0.009(3)
C21 0.038(4) 0.042(4) 0.027(3) -0.008(3) 0.010(3) -0.010(3)
C22 0.037(4) 0.033(4) 0.029(3) -0.013(2) 0.012(3) -0.001(3)
C23 0.034(4) 0.040(4) 0.047(4) -0.004(3) 0.008(3) -0.007(3)
C24 0.056(5) 0.043(5) 0.053(5) -0.001(3) 0.026(4) -0.008(4)
C25 0.054(5) 0.044(5) 0.052(5) 0.001(3) 0.010(4) 0.007(4)
C26 0.036(4) 0.053(5) 0.051(4) -0.007(3) 0.013(3) 0.005(3)
C27 0.039(4) 0.043(4) 0.046(4) -0.006(3) 0.019(3) -0.004(3)
C28 0.030(3) 0.035(4) 0.031(3) 0.006(2) 0.009(3) 0.012(3)
C29 0.033(3) 0.027(3) 0.036(3) 0.007(2) 0.005(3) 0.001(3)
C30 0.041(4) 0.052(5) 0.039(4) -0.002(3) 0.005(3) 0.004(3)
C31 0.040(4) 0.064(6) 0.051(4) 0.009(4) -0.008(3) -0.006(4)
C32 0.067(6) 0.055(5) 0.039(4) -0.001(3) -0.012(4) -0.015(4)
C33 0.070(5) 0.047(5) 0.039(4) -0.005(3) 0.012(4) 0.002(4)
C34 0.039(4) 0.040(4) 0.042(4) -0.003(3) 0.005(3) 0.005(3)

loop_
_geom_bond_atom_site_label_1
_geom_bond_atom_site_label_2
_geom_bond_distance
_geom_bond_site_symmetry_2
_geom_bond_publ_flag
Th1 C28 2.560(5) . ?
Th1 C21 2.555(6) . ?
Th1 C4 2.803(6) . ?
Th1 C3 2.814(6) . ?
Th1 C12 2.816(6) . ?
Th1 C5 2.816(6) . ?
Th1 C13 2.829(6) . ?
Th1 C14 2.843(6) . ?
Th1 C11 2.862(6) . ?
Th1 C2 2.864(6) . ?
Th1 C15 2.876(6) . ?
Th1 C1 2.868(6) . ?
Th1 C22 2.985(6) . ?
Th1 C27 3.555(7) . ?
Th1 C23 3.624(7) . ?
Th1 C29 3.713(6) . ?
Th1 C34 4.342(6) . ?
Th1 C30 4.701(6) . ?
C1 C2 1.408(9) . ?
C1 C5 1.411(9) . ?
C1 C6 1.506(9) . ?
C2 C3 1.429(9) . ?
C2 C7 1.521(9) . ?
C3 C4 1.406(9) . ?
C3 C8 1.496(9) . ?
C4 C5 1.428(8) . ?
C4 C9 1.507(9) . ?
C5 C10 1.523(9) . ?
C11 C15 1.419(9) . ?
C11 C12 1.410(10) . ?
C11 C16 1.494(9) . ?
C12 C13 1.430(8) . ?
C12 C17 1.500(9) . ?
C13 C14 1.410(8) . ?
C13 C18 1.509(9) . ?
C14 C15 1.423(9) . ?
C14 C19 1.504(8) . ?
C15 C20 1.522(9) . ?
C21 C22 1.463(9) . ?
C22 C23 1.401(9) . ?
C22 C27 1.404(9) . ?
C23 C24 1.385(10) . ?
C24 C25 1.365(11) . ?
C25 C26 1.376(10) . ?
C26 C27 1.373(10) . ?
C28 C29 1.453(8) . ?
C29 C30 1.393(9) . ?
C29 C34 1.400(9) . ?
C30 C31 1.382(9) . ?
C31 C32 1.372(11) . ?
C32 C33 1.380(12) . ?
C33 C34 1.384(10) . ?
